data_4113761
loop_
_publ_author_name
'Catherine Bergquist'
'Tauqir Fillebeen'
'Melissa M. Morlok'
'Gerard Parkin'

_publ_section_title
;
 Protonation and Reactivity towards Carbon Dioxide of the Mononuclear
 Tetrahedral Zinc and Cobalt Hydroxide Complexes, [TpBut,Me]ZnOH and
 [TpBut,Me]CoOH: Comparison of the Reactivity of the Metal Hydroxide
 Function in Synthetic Analogues of Carbonic Anhydrase
;
_journal_name_full 'Journal of the American Chemical Society'
_journal_page_first 6189
_journal_page_last 6199
_journal_paper_doi 10.1021/ja034711j
_journal_volume 125
_journal_year 2003
_chemical_formula_sum 'C24 H38 B Co N6 O'
_chemical_formula_weight 496.34
_chemical_name_systematic
; 
 ? 
;
_space_group_IT_number 14
_symmetry_cell_setting monoclinic
_symmetry_space_group_name_Hall '-P 2yn'
_symmetry_space_group_name_H-M 'P 1 21/n 1'
_atom_sites_solution_hydrogens geom
_atom_sites_solution_primary direct
_atom_sites_solution_secondary difmap
_audit_creation_method SHELXL-97
_cell_angle_alpha 90.00
_cell_angle_beta 100.9100(10)
_cell_angle_gamma 90.00
_cell_formula_units_Z 4
_cell_length_a 9.5712(8)
_cell_length_b 30.523(2)
_cell_length_c 9.5763(7)
_cell_measurement_temperature 238(2)
_cell_volume 2747.1(4)
_computing_cell_refinement 'Bruker SMART'
_computing_data_collection 'Bruker SMART'
_computing_data_reduction 'Bruker SHELXTL'
_computing_molecular_graphics 'Bruker SHELXTL'
_computing_publication_material 'Bruker SHELXTL'
_computing_structure_refinement 'SHELXL-97 (Sheldrick, 1997)'
_computing_structure_solution 'SHELXS-97 (Sheldrick, 1990)'
_diffrn_ambient_temperature 238(2)
_diffrn_measured_fraction_theta_full 0.928
_diffrn_measured_fraction_theta_max 0.928
_diffrn_measurement_device_type 'CCD area detector'
_diffrn_measurement_method 'phi and omega scans'
_diffrn_radiation_monochromator graphite
_diffrn_radiation_source 'fine-focus sealed tube'
_diffrn_radiation_type MoK\a
_diffrn_radiation_wavelength 0.71073
_diffrn_reflns_av_R_equivalents 0.0728
_diffrn_reflns_av_sigmaI/netI 0.1159
_diffrn_reflns_limit_h_max 12
_diffrn_reflns_limit_h_min -12
_diffrn_reflns_limit_k_max 21
_diffrn_reflns_limit_k_min -40
_diffrn_reflns_limit_l_max 9
_diffrn_reflns_limit_l_min -12
_diffrn_reflns_number 19295
_diffrn_reflns_theta_full 28.30
_diffrn_reflns_theta_max 28.30
_diffrn_reflns_theta_min 1.33
_exptl_absorpt_coefficient_mu 0.650
_exptl_absorpt_correction_T_max 0.9378
_exptl_absorpt_correction_T_min 0.8809
_exptl_absorpt_correction_type none
_exptl_crystal_density_diffrn 1.200
_exptl_crystal_F_000 1056
_exptl_crystal_size_max 0.20
_exptl_crystal_size_mid 0.20
_exptl_crystal_size_min 0.10
_refine_diff_density_max 0.554
_refine_diff_density_min -0.373
_refine_diff_density_rms 0.066
_refine_ls_extinction_method none
_refine_ls_goodness_of_fit_ref 1.023
_refine_ls_hydrogen_treatment mixed
_refine_ls_matrix_type full
_refine_ls_number_parameters 314
_refine_ls_number_reflns 6341
_refine_ls_number_restraints 0
_refine_ls_restrained_S_all 1.023
_refine_ls_R_factor_all 0.1414
_refine_ls_R_factor_gt 0.0570
_refine_ls_shift/su_max 0.036
_refine_ls_shift/su_mean 0.002
_refine_ls_structure_factor_coef Fsqd
_refine_ls_weighting_details 'calc w=1/[\s^2^(Fo^2^)+(0.0635P)^2^+0.0000P] where P=(Fo^2^+2Fc^2^)/3'
_refine_ls_weighting_scheme calc
_refine_ls_wR_factor_gt 0.1237
_refine_ls_wR_factor_ref 0.1536
_reflns_number_gt 3191
_reflns_number_total 6341
_reflns_threshold_expression >2sigma(I)
_cod_data_source_file ja034711jsi20030217_102458.cif
_cod_data_source_block ts10
_cod_database_code 4113761

loop_
_symmetry_equiv_pos_as_xyz
'x, y, z'
'-x+1/2, y+1/2, -z+1/2'
'-x, -y, -z'
'x-1/2, -y-1/2, z-1/2'

loop_
_atom_site_label
_atom_site_type_symbol
_atom_site_fract_x
_atom_site_fract_y
_atom_site_fract_z
_atom_site_U_iso_or_equiv
_atom_site_adp_type
_atom_site_occupancy
_atom_site_symmetry_multiplicity
_atom_site_calc_flag
_atom_site_refinement_flags
Co Co 0.48171(5) 0.141052(17) 0.48376(5) 0.03799(18) Uani 1 1 d .
O O 0.5075(3) 0.15595(11) 0.3022(3) 0.0723(10) Uani 1 1 d .
H0A H 0.5552 0.1788 0.3060 0.108 Uiso 1 1 calc R
N1 N 0.3669(3) 0.08097(9) 0.6612(3) 0.0342(7) Uani 1 1 d .
N2 N 0.3687(3) 0.08632(10) 0.5183(3) 0.0380(7) Uani 1 1 d .
N3 N 0.3850(3) 0.16004(9) 0.7401(3) 0.0332(7) Uani 1 1 d .
N4 N 0.3836(3) 0.17937(9) 0.6097(3) 0.0356(7) Uani 1 1 d .
N5 N 0.6058(3) 0.11357(9) 0.7660(3) 0.0353(7) Uani 1 1 d .
N6 N 0.6501(3) 0.12637(9) 0.6427(3) 0.0375(7) Uani 1 1 d .
C11 C 0.2666(5) 0.03049(14) 0.8212(4) 0.0629(13) Uani 1 1 d .
H11A H 0.3576 0.0245 0.8823 0.094 Uiso 1 1 calc R
H11B H 0.2088 0.0042 0.8110 0.094 Uiso 1 1 calc R
H11C H 0.2181 0.0535 0.8632 0.094 Uiso 1 1 calc R
C12 C 0.2901(4) 0.04486(12) 0.6788(4) 0.0434(10) Uani 1 1 d .
C13 C 0.2414(4) 0.02645(13) 0.5472(4) 0.0502(11) Uani 1 1 d .
C14 C 0.2924(4) 0.05353(12) 0.4500(4) 0.0431(10) Uani 1 1 d .
C15 C 0.2714(5) 0.04855(14) 0.2892(4) 0.0559(12) Uani 1 1 d .
C16 C 0.1754(8) 0.00933(18) 0.2424(6) 0.134(3) Uani 1 1 d .
H16A H 0.2271 -0.0175 0.2711 0.201 Uiso 1 1 calc R
H16B H 0.1456 0.0097 0.1398 0.201 Uiso 1 1 calc R
H16C H 0.0923 0.0108 0.2865 0.201 Uiso 1 1 calc R
C17 C 0.4172(6) 0.0419(2) 0.2474(5) 0.115(2) Uani 1 1 d .
H17A H 0.4771 0.0672 0.2775 0.173 Uiso 1 1 calc R
H17B H 0.4048 0.0387 0.1450 0.173 Uiso 1 1 calc R
H17C H 0.4618 0.0158 0.2933 0.173 Uiso 1 1 calc R
C18 C 0.1993(5) 0.08817(16) 0.2171(4) 0.0728(14) Uani 1 1 d .
H18A H 0.1138 0.0943 0.2543 0.109 Uiso 1 1 calc R
H18B H 0.1740 0.0829 0.1155 0.109 Uiso 1 1 calc R
H18C H 0.2631 0.1131 0.2346 0.109 Uiso 1 1 calc R
C21 C 0.3050(5) 0.17626(14) 0.9682(4) 0.0536(11) Uani 1 1 d .
H21A H 0.2363 0.1527 0.9646 0.080 Uiso 1 1 calc R
H21B H 0.2711 0.2019 1.0118 0.080 Uiso 1 1 calc R
H21C H 0.3955 0.1670 1.0241 0.080 Uiso 1 1 calc R
C22 C 0.3233(4) 0.18720(12) 0.8221(4) 0.0386(9) Uani 1 1 d .
C23 C 0.2793(4) 0.22452(12) 0.7438(4) 0.0446(10) Uani 1 1 d .
C24 C 0.3195(4) 0.21837(11) 0.6123(4) 0.0368(9) Uani 1 1 d .
C25 C 0.2983(4) 0.24964(13) 0.4854(5) 0.0535(11) Uani 1 1 d .
C26 C 0.2071(6) 0.28812(16) 0.5166(6) 0.0976(19) Uani 1 1 d .
H26A H 0.1175 0.2773 0.5359 0.146 Uiso 1 1 calc R
H26B H 0.1890 0.3075 0.4349 0.146 Uiso 1 1 calc R
H26C H 0.2569 0.3041 0.5987 0.146 Uiso 1 1 calc R
C27 C 0.2222(5) 0.22618(16) 0.3525(4) 0.0704(14) Uani 1 1 d .
H27A H 0.2785 0.2012 0.3334 0.106 Uiso 1 1 calc R
H27B H 0.2099 0.2462 0.2724 0.106 Uiso 1 1 calc R
H27C H 0.1298 0.2162 0.3670 0.106 Uiso 1 1 calc R
C28 C 0.4445(5) 0.26603(16) 0.4644(5) 0.0794(16) Uani 1 1 d .
H28A H 0.4921 0.2807 0.5501 0.119 Uiso 1 1 calc R
H28B H 0.4323 0.2864 0.3852 0.119 Uiso 1 1 calc R
H28C H 0.5015 0.2414 0.4444 0.119 Uiso 1 1 calc R
C31 C 0.7093(4) 0.08845(14) 1.0107(4) 0.0569(12) Uani 1 1 d .
H31A H 0.8036 0.0843 1.0676 0.085 Uiso 1 1 calc R
H31B H 0.6580 0.0609 1.0034 0.085 Uiso 1 1 calc R
H31C H 0.6582 0.1101 1.0555 0.085 Uiso 1 1 calc R
C32 C 0.7217(4) 0.10371(11) 0.8663(4) 0.0391(9) Uani 1 1 d .
C33 C 0.8413(4) 0.11023(12) 0.8088(4) 0.0435(10) Uani 1 1 d .
C34 C 0.7926(4) 0.12439(11) 0.6691(4) 0.0368(9) Uani 1 1 d .
C35 C 0.8775(4) 0.13690(13) 0.5554(4) 0.0460(10) Uani 1 1 d .
C36 C 0.8490(5) 0.18450(14) 0.5131(5) 0.0658(13) Uani 1 1 d .
H36A H 0.7487 0.1883 0.4734 0.099 Uiso 1 1 calc R
H36B H 0.9050 0.1926 0.4426 0.099 Uiso 1 1 calc R
H36C H 0.8750 0.2030 0.5962 0.099 Uiso 1 1 calc R
C37 C 0.8367(5) 0.10730(16) 0.4263(5) 0.0718(14) Uani 1 1 d .
H37A H 0.8594 0.0772 0.4538 0.108 Uiso 1 1 calc R
H37B H 0.8892 0.1160 0.3536 0.108 Uiso 1 1 calc R
H37C H 0.7355 0.1099 0.3894 0.108 Uiso 1 1 calc R
C38 C 1.0362(4) 0.13136(16) 0.6168(5) 0.0734(15) Uani 1 1 d .
H38A H 1.0622 0.1498 0.7002 0.110 Uiso 1 1 calc R
H38B H 1.0913 0.1398 0.5460 0.110 Uiso 1 1 calc R
H38C H 1.0557 0.1010 0.6432 0.110 Uiso 1 1 calc R
B B 0.4456(4) 0.11360(13) 0.7716(4) 0.0340(10) Uani 1 1 d .
H1 H 0.433(3) 0.1037(8) 0.872(3) 0.012(7) Uiso 1 1 d .

loop_
_atom_site_aniso_label
_atom_site_aniso_U_11
_atom_site_aniso_U_22
_atom_site_aniso_U_33
_atom_site_aniso_U_23
_atom_site_aniso_U_13
_atom_site_aniso_U_12
Co 0.0341(3) 0.0486(3) 0.0315(3) 0.0062(2) 0.0066(2) 0.0006(3)
O 0.064(2) 0.116(3) 0.0386(18) 0.0206(16) 0.0139(16) -0.0006(18)
N1 0.0391(18) 0.0331(17) 0.0302(17) 0.0021(13) 0.0062(14) 0.0002(14)
N2 0.0418(18) 0.0412(19) 0.0317(17) -0.0022(14) 0.0088(15) 0.0018(15)
N3 0.0381(18) 0.0350(16) 0.0268(17) 0.0027(13) 0.0067(14) -0.0001(14)
N4 0.0374(17) 0.0352(18) 0.0336(17) 0.0088(14) 0.0055(14) 0.0048(14)
N5 0.0395(18) 0.0340(17) 0.0308(17) 0.0052(13) 0.0020(15) -0.0004(14)
N6 0.0365(18) 0.0411(18) 0.0342(18) 0.0064(14) 0.0050(15) 0.0017(14)
C11 0.076(3) 0.052(3) 0.061(3) 0.015(2) 0.015(3) -0.020(2)
C12 0.048(2) 0.033(2) 0.051(3) 0.0096(19) 0.012(2) 0.0011(19)
C13 0.061(3) 0.044(3) 0.046(3) -0.002(2) 0.008(2) 0.000(2)
C14 0.049(2) 0.036(2) 0.043(2) -0.0061(19) 0.003(2) 0.0050(19)
C15 0.070(3) 0.053(3) 0.044(3) -0.010(2) 0.009(2) -0.001(2)
C16 0.241(8) 0.090(4) 0.065(4) -0.033(3) 0.013(5) -0.077(5)
C17 0.099(5) 0.191(7) 0.057(4) -0.037(4) 0.019(3) 0.052(4)
C18 0.079(3) 0.093(4) 0.043(3) -0.003(3) 0.001(2) 0.001(3)
C21 0.065(3) 0.057(3) 0.039(2) -0.004(2) 0.012(2) 0.014(2)
C22 0.040(2) 0.039(2) 0.037(2) -0.0051(18) 0.0063(18) -0.0012(18)
C23 0.044(2) 0.039(2) 0.048(3) -0.0013(19) 0.002(2) -0.0028(19)
C24 0.032(2) 0.029(2) 0.046(2) 0.0060(17) 0.0006(18) -0.0029(17)
C25 0.053(3) 0.044(3) 0.062(3) 0.018(2) 0.008(2) 0.001(2)
C26 0.129(5) 0.063(3) 0.106(5) 0.036(3) 0.035(4) 0.045(3)
C27 0.064(3) 0.084(4) 0.054(3) 0.027(3) -0.010(3) -0.009(3)
C28 0.068(3) 0.078(4) 0.090(4) 0.043(3) 0.010(3) -0.019(3)
C31 0.059(3) 0.060(3) 0.045(3) 0.012(2) -0.009(2) 0.007(2)
C32 0.047(2) 0.029(2) 0.036(2) 0.0010(17) -0.0046(19) 0.0031(18)
C33 0.042(2) 0.034(2) 0.051(3) 0.0043(18) -0.002(2) 0.0006(18)
C34 0.032(2) 0.031(2) 0.046(2) -0.0082(17) 0.0037(18) -0.0035(16)
C35 0.029(2) 0.047(2) 0.062(3) -0.002(2) 0.0092(19) 0.0002(19)
C36 0.062(3) 0.059(3) 0.081(3) 0.026(3) 0.025(3) 0.005(2)
C37 0.067(3) 0.091(4) 0.066(3) -0.016(3) 0.033(3) -0.010(3)
C38 0.036(2) 0.084(4) 0.099(4) 0.005(3) 0.011(3) -0.003(2)
B 0.038(2) 0.037(3) 0.028(2) 0.0098(19) 0.007(2) 0.003(2)

loop_
_atom_type_symbol
_atom_type_description
_atom_type_scat_dispersion_real
_atom_type_scat_dispersion_imag
_atom_type_scat_source
C C 0.0033 0.0016 'International Tables Vol C Tables 4.2.6.8 and 6.1.1.4'
H H 0.0000 0.0000 'International Tables Vol C Tables 4.2.6.8 and 6.1.1.4'
B B 0.0013 0.0007 'International Tables Vol C Tables 4.2.6.8 and 6.1.1.4'
N N 0.0061 0.0033 'International Tables Vol C Tables 4.2.6.8 and 6.1.1.4'
O O 0.0106 0.0060 'International Tables Vol C Tables 4.2.6.8 and 6.1.1.4'
Co Co 0.3494 0.9721 'International Tables Vol C Tables 4.2.6.8 and 6.1.1.4'

loop_
_geom_angle_atom_site_label_1
_geom_angle_atom_site_label_2
_geom_angle_atom_site_label_3
_geom_angle
O Co N4 124.91(13)
O Co N6 121.61(12)
N4 Co N6 94.13(12)
O Co N2 121.18(13)
N4 Co N2 93.22(11)
N6 Co N2 93.84(12)
C12 N1 N2 109.1(3)
C12 N1 B 130.4(3)
N2 N1 B 120.5(3)
C14 N2 N1 106.8(3)
C14 N2 Co 142.0(3)
N1 N2 Co 111.2(2)
C22 N3 N4 109.5(3)
C22 N3 B 129.8(3)
N4 N3 B 120.6(3)
C24 N4 N3 106.8(3)
C24 N4 Co 141.8(2)
N3 N4 Co 111.4(2)
C32 N5 N6 109.0(3)
C32 N5 B 131.3(3)
N6 N5 B 119.7(3)
C34 N6 N5 106.9(3)
C34 N6 Co 141.3(3)
N5 N6 Co 111.8(2)
N1 C12 C13 108.4(3)
N1 C12 C11 122.2(4)
C13 C12 C11 129.3(4)
C12 C13 C14 105.5(4)
N2 C14 C13 110.1(3)
N2 C14 C15 121.7(4)
C13 C14 C15 128.1(4)
C18 C15 C14 110.3(3)
C18 C15 C16 107.4(4)
C14 C15 C16 109.5(4)
C18 C15 C17 110.4(4)
C14 C15 C17 108.9(4)
C16 C15 C17 110.3(5)
N3 C22 C23 108.1(3)
N3 C22 C21 123.6(3)
C23 C22 C21 128.2(3)
C22 C23 C24 105.7(3)
N4 C24 C23 109.9(3)
N4 C24 C25 122.1(3)
C23 C24 C25 127.9(3)
C27 C25 C26 109.0(4)
C27 C25 C24 110.0(3)
C26 C25 C24 108.7(4)
C27 C25 C28 110.3(4)
C26 C25 C28 110.1(4)
C24 C25 C28 108.7(3)
N5 C32 C33 108.4(3)
N5 C32 C31 122.0(3)
C33 C32 C31 129.6(4)
C32 C33 C34 106.0(3)
N6 C34 C33 109.7(3)
N6 C34 C35 121.0(3)
C33 C34 C35 129.3(3)
C36 C35 C37 110.2(4)
C36 C35 C34 109.7(3)
C37 C35 C34 110.0(3)
C36 C35 C38 108.9(3)
C37 C35 C38 109.3(4)
C34 C35 C38 108.8(3)
N3 B N5 109.5(3)
N3 B N1 110.1(3)
N5 B N1 109.6(3)

loop_
_geom_bond_atom_site_label_1
_geom_bond_atom_site_label_2
_geom_bond_distance
Co O 1.859(3)
Co N4 2.033(3)
Co N6 2.046(3)
Co N2 2.051(3)
N1 C12 1.353(4)
N1 N2 1.382(4)
N1 B 1.541(5)
N2 C14 1.335(4)
N3 C22 1.352(4)
N3 N4 1.379(4)
N3 B 1.540(5)
N4 C24 1.341(4)
N5 C32 1.356(4)
N5 N6 1.384(4)
N5 B 1.544(5)
N6 C34 1.340(4)
C11 C12 1.490(5)
C12 C13 1.378(5)
C13 C14 1.399(5)
C14 C15 1.522(5)
C15 C18 1.495(6)
C15 C16 1.524(6)
C15 C17 1.537(6)
C21 C22 1.481(5)
C22 C23 1.385(5)
C23 C24 1.398(5)
C24 C25 1.528(5)
C25 C27 1.520(6)
C25 C26 1.526(6)
C25 C28 1.535(5)
C31 C32 1.486(5)
C32 C33 1.375(5)
C33 C34 1.399(5)
C34 C35 1.526(5)
C35 C36 1.519(5)
C35 C37 1.521(6)
C35 C38 1.531(5)
